data_1516372
loop_
_publ_author_name
'Naumov, Pance'
'Lee, Sang Cheol'
'Ishizawa, Nobuo'
'Jeong, Young Gyu'
'Chung, Ihn Hee'
'Fukuzumi, Shunichi'

_publ_section_title
;
 New type of dual solid-state thermochromism: modulation of intramolecular
 charge transfer by intermolecular pi-pi interactions, kinetic trapping of
 the aci-nitro group, and reversible molecular locking.
;
_journal_issue 42
_journal_name_full 'The journal of physical chemistry. A'
_journal_page_first 11354
_journal_page_last 11366
_journal_paper_doi 10.1021/jp902517x
_journal_volume 113
_journal_year 2009
_chemical_formula_moiety 'C10 H14 N4 O6'
_chemical_formula_sum 'C10 H14 N4 O6'
_chemical_formula_weight 286.25
_chemical_name_systematic
;
 ?
;
_space_group_IT_number 14
_symmetry_cell_setting monoclinic
_symmetry_space_group_name_Hall '-P 2yn'
_symmetry_space_group_name_H-M 'P 1 21/n 1'
_atom_sites_solution_hydrogens geom
_atom_sites_solution_primary direct
_atom_sites_solution_secondary difmap
_audit_creation_method SHELXL-97
_cell_angle_alpha 90.00
_cell_angle_beta 93.0190(10)
_cell_angle_gamma 90.00
_cell_formula_units_Z 16
_cell_length_a 13.9814(3)
_cell_length_b 15.9511(3)
_cell_length_c 22.2275(4)
_cell_measurement_temperature 293(2)
_cell_volume 4950.27(17)
_computing_cell_refinement 'APEX2 software (Bruker, 2007)'
_computing_data_collection 'APEX2 software (Bruker, 2007)'
_computing_data_reduction 'SAINT (Bruker, 2007)'
_computing_molecular_graphics 'DIAMOND (Brandenburg, 2005)'
_computing_publication_material 'WinGX (Farrugia, 1999)'
_computing_structure_refinement 'SHELXL-97 (Sheldrick, 2008)'
_computing_structure_solution 'SHELXS-97 (Sheldrick, 2008)'
_diffrn_ambient_temperature 293(2)
_diffrn_measured_fraction_theta_full 1.000
_diffrn_measured_fraction_theta_max 1.000
_diffrn_measurement_device_type 'Bruker SMART APEX2 diffractometer'
_diffrn_measurement_method '\w scans'
_diffrn_radiation_monochromator 'multilayer confocal TXS mirror'
_diffrn_radiation_source 'rotating anode'
_diffrn_radiation_type MoK\a
_diffrn_radiation_wavelength 0.71073
_diffrn_reflns_av_R_equivalents 0.0666
_diffrn_reflns_av_sigmaI/netI 0.0270
_diffrn_reflns_limit_h_max 16
_diffrn_reflns_limit_h_min -16
_diffrn_reflns_limit_k_max 18
_diffrn_reflns_limit_k_min -18
_diffrn_reflns_limit_l_max 26
_diffrn_reflns_limit_l_min -26
_diffrn_reflns_number 112084
_diffrn_reflns_theta_full 25.00
_diffrn_reflns_theta_max 25.00
_diffrn_reflns_theta_min 1.57
_exptl_absorpt_coefficient_mu 0.128
_exptl_absorpt_correction_type sphere
_exptl_absorpt_process_details 'SADABS (Sheldrick, 1996)'
_exptl_crystal_colour yellow
_exptl_crystal_density_diffrn 1.536
_exptl_crystal_density_method 'not measured'
_exptl_crystal_description plate
_exptl_crystal_F_000 2400
_exptl_crystal_size_max 0.265
_exptl_crystal_size_mid 0.155
_exptl_crystal_size_min 0.020
_refine_diff_density_max 0.249
_refine_diff_density_min -0.215
_refine_diff_density_rms 0.043
_refine_ls_extinction_method none
_refine_ls_goodness_of_fit_ref 1.021
_refine_ls_hydrogen_treatment mixed
_refine_ls_matrix_type full
_refine_ls_number_parameters 790
_refine_ls_number_reflns 8732
_refine_ls_number_restraints 2
_refine_ls_restrained_S_all 1.021
_refine_ls_R_factor_all 0.0727
_refine_ls_R_factor_gt 0.0443
_refine_ls_shift/su_max 0.001
_refine_ls_shift/su_mean 0.000
_refine_ls_structure_factor_coef Fsqd
_refine_ls_weighting_details 'calc w=1/[\s^2^(Fo^2^)+(0.0512P)^2^+1.8095P] where P=(Fo^2^+2Fc^2^)/3'
_refine_ls_weighting_scheme calc
_refine_ls_wR_factor_gt 0.1027
_refine_ls_wR_factor_ref 0.1149
_reflns_number_gt 6158
_reflns_number_total 8732
_reflns_threshold_expression >2sigma(I)
_cod_data_source_file jp902517x_si_004.cif
_cod_data_source_block bdb2_8m
_cod_depositor_comments
;
The following automatic conversions were performed:

'_symmetry_cell_setting' value 'Monoclinic' changed to 'monoclinic'
according to
/usr/data/users/saulius/automatic-downloads/retrospective/ACS/lib/dictionaries/cif_core.dic
dictionary named 'cif_core.dic' version 2.4.2 from 2011-04-26.

Automatic conversion script
Id: cif_fix_values 2281 2013-09-26 08:29:07Z andrius 
;
_cod_original_sg_symbol_H-M P21/n
_cod_database_code 1516372

loop_
_symmetry_equiv_pos_as_xyz
'x, y, z'
'-x+1/2, y+1/2, -z+1/2'
'-x, -y, -z'
'x-1/2, -y-1/2, z-1/2'

loop_
_atom_site_label
_atom_site_type_symbol
_atom_site_fract_x
_atom_site_fract_y
_atom_site_fract_z
_atom_site_U_iso_or_equiv
_atom_site_adp_type
_atom_site_occupancy
_atom_site_symmetry_multiplicity
_atom_site_calc_flag
_atom_site_refinement_flags
_atom_site_disorder_assembly
_atom_site_disorder_group
O4 O 1.22185(15) 0.31610(11) 0.22839(8) 0.0728(5) Uani 1 1 d . . .
O2 O 1.26951(16) 0.25531(11) 0.49475(8) 0.0809(6) Uani 1 1 d . . .
N3 N 1.22900(14) 0.31521(11) 0.28390(9) 0.0496(5) Uani 1 1 d . . .
O3 O 1.21841(17) 0.37913(10) 0.31282(9) 0.0840(6) Uani 1 1 d . . .
C4 C 1.25864(14) 0.24212(13) 0.37602(10) 0.0385(5) Uani 1 1 d . . .
H4 H 1.2493 0.2932 0.3950 0.046 Uiso 1 1 calc R . .
N4 N 1.24595(14) 0.15122(12) 0.22436(9) 0.0443(5) Uani 1 1 d . . .
N2 N 1.28837(14) 0.18665(12) 0.47466(8) 0.0493(5) Uani 1 1 d . . .
C9 C 1.25083(17) 0.07155(14) 0.19337(10) 0.0474(6) Uani 1 1 d . . .
H91 H 1.2146 0.0301 0.2145 0.057 Uiso 1 1 calc R . .
H92 H 1.3170 0.0531 0.1940 0.057 Uiso 1 1 calc R . .
C3 C 1.28083(14) 0.17362(12) 0.41058(9) 0.0364(5) Uani 1 1 d . . .
C28 C 0.70089(19) 0.44482(15) 0.11838(10) 0.0547(6) Uani 1 1 d . . .
H281 H 0.6922 0.5040 0.1096 0.066 Uiso 1 1 calc R . .
H282 H 0.7572 0.4254 0.0988 0.066 Uiso 1 1 calc R . .
N1 N 1.32420(15) 0.02617(11) 0.41610(9) 0.0474(5) Uani 1 1 d . . .
O5 O 1.27219(15) 0.12239(13) 0.09238(9) 0.0682(5) Uani 1 1 d . . .
O1 O 1.31326(16) 0.12897(11) 0.50796(8) 0.0776(6) Uani 1 1 d . . .
C2 C 1.29657(14) 0.09347(12) 0.38324(9) 0.0363(5) Uani 1 1 d . . .
C1 C 1.28264(14) 0.09080(12) 0.32059(9) 0.0362(5) Uani 1 1 d . . .
H1 H 1.2896 0.0392 0.3018 0.043 Uiso 1 1 calc R . .
C6 C 1.25916(13) 0.15949(12) 0.28413(9) 0.0346(5) Uani 1 1 d . . .
C5 C 1.24951(14) 0.23861(12) 0.31442(9) 0.0360(5) Uani 1 1 d . . .
C10 C 1.21200(18) 0.07712(16) 0.12936(10) 0.0549(6) Uani 1 1 d . . .
H102 H 1.2034 0.0209 0.1133 0.066 Uiso 1 1 calc R . .
H101 H 1.1497 0.1039 0.1284 0.066 Uiso 1 1 calc R . .
O18 O 0.62004(16) 0.39945(13) 0.09728(9) 0.0749(6) Uani 1 1 d . . .
O23 O 0.54724(15) 0.38596(12) 0.49055(9) 0.0706(6) Uani 1 1 d . . .
O20 O 0.54804(15) -0.06216(9) 0.24744(8) 0.0749(6) Uani 1 1 d . . .
O22 O 0.55212(18) 0.13748(11) 0.47718(8) 0.0862(7) Uani 1 1 d . . .
C29 C 0.73638(17) 0.48635(12) 0.40013(10) 0.0435(5) Uani 1 1 d . . .
H291 H 0.6857 0.4995 0.3702 0.052 Uiso 1 1 calc R . .
H292 H 0.7961 0.5081 0.3861 0.052 Uiso 1 1 calc R . .
C7 C 1.34293(18) -0.05819(13) 0.39508(11) 0.0513(6) Uani 1 1 d . . .
H71 H 1.4037 -0.0775 0.4131 0.062 Uiso 1 1 calc R . .
H72 H 1.3479 -0.0573 0.3517 0.062 Uiso 1 1 calc R . .
C8 C 1.26675(19) -0.11697(15) 0.41045(13) 0.0614(7) Uani 1 1 d . . .
H82 H 1.2521 -0.1096 0.4523 0.074 Uiso 1 1 calc R . .
H81 H 1.2091 -0.1055 0.3856 0.074 Uiso 1 1 calc R . .
C30 C 0.71556(18) 0.52638(14) 0.45883(11) 0.0531(6) Uani 1 1 d . . .
H302 H 0.7166 0.5868 0.4543 0.064 Uiso 1 1 calc R . .
H301 H 0.6519 0.5103 0.4698 0.064 Uiso 1 1 calc R . .
O17 O 0.78286(17) 0.50264(12) 0.50552(8) 0.0665(5) Uani 1 1 d . . .
O6 O 1.29674(15) -0.20078(11) 0.40093(9) 0.0638(5) Uani 1 1 d . . .
O13 O 0.74041(12) 0.18429(10) 0.16691(7) 0.0555(4) Uani 1 1 d . . .
N9 N 0.72813(13) 0.34372(11) 0.19792(9) 0.0407(4) Uani 1 1 d . . .
N12 N 0.74342(13) 0.39615(11) 0.40785(9) 0.0403(4) Uani 1 1 d . . .
N10 N 0.75207(12) 0.16316(10) 0.22033(8) 0.0406(4) Uani 1 1 d . . .
C21 C 0.73854(14) 0.36697(12) 0.30312(9) 0.0360(5) Uani 1 1 d . . .
H21 H 0.7326 0.4242 0.2957 0.043 Uiso 1 1 calc R . .
C26 C 0.74686(13) 0.34081(12) 0.36303(9) 0.0338(5) Uani 1 1 d . . .
C24 C 0.76153(14) 0.19833(12) 0.32501(9) 0.0368(5) Uani 1 1 d . . .
H24 H 0.7703 0.1414 0.3324 0.044 Uiso 1 1 calc R . .
O14 O 0.76583(14) 0.08982(9) 0.23475(7) 0.0635(5) Uani 1 1 d . . .
C23 C 0.75042(13) 0.22554(12) 0.26656(9) 0.0341(5) Uani 1 1 d . . .
O16 O 0.77369(14) 0.26240(10) 0.47632(7) 0.0637(5) Uani 1 1 d . . .
C22 C 0.73859(13) 0.31352(12) 0.25381(9) 0.0343(5) Uani 1 1 d . . .
N11 N 0.77438(15) 0.21672(12) 0.43165(8) 0.0498(5) Uani 1 1 d . . .
C25 C 0.76014(14) 0.25262(12) 0.37296(9) 0.0366(5) Uani 1 1 d . . .
C27 C 0.71293(17) 0.43148(13) 0.18435(10) 0.0443(5) Uani 1 1 d . . .
H272 H 0.7672 0.4638 0.2004 0.053 Uiso 1 1 calc R . .
H271 H 0.6562 0.4510 0.2034 0.053 Uiso 1 1 calc R . .
O15 O 0.78784(19) 0.14158(11) 0.43654(8) 0.0922(8) Uani 1 1 d . . .
N5 N 0.98167(13) 0.18569(11) 0.19992(8) 0.0384(4) Uani 1 1 d . . .
O7 O 0.99513(13) 0.02457(10) 0.17688(7) 0.0586(5) Uani 1 1 d . . .
C16 C 1.01747(13) 0.19974(12) 0.36450(9) 0.0337(5) Uani 1 1 d . . .
C11 C 1.00205(13) 0.22032(12) 0.30382(9) 0.0338(5) Uani 1 1 d . . .
H11 H 0.9936 0.2766 0.2939 0.041 Uiso 1 1 calc R . .
N8 N 1.01678(14) 0.25862(11) 0.40743(9) 0.0436(5) Uani 1 1 d . . .
C13 C 1.01259(14) 0.07569(12) 0.27384(9) 0.0343(5) Uani 1 1 d . . .
C12 C 0.99845(13) 0.16190(11) 0.25719(9) 0.0313(4) Uani 1 1 d . . .
O8 O 1.02717(17) -0.06235(10) 0.24825(8) 0.0809(6) Uani 1 1 d . . .
N7 N 1.05656(14) 0.08200(12) 0.43738(8) 0.0473(5) Uani 1 1 d . . .
C15 C 1.03327(14) 0.11259(12) 0.37794(9) 0.0359(5) Uani 1 1 d . . .
O12 O 1.02233(15) 0.22913(11) 0.08089(8) 0.0599(5) Uani 1 1 d . . .
C14 C 1.03010(14) 0.05385(12) 0.33296(9) 0.0372(5) Uani 1 1 d . . .
H14 H 1.0401 -0.0022 0.3428 0.045 Uiso 1 1 calc R . .
C19 C 1.00608(16) 0.34774(12) 0.39654(10) 0.0431(5) Uani 1 1 d . . .
H192 H 0.9517 0.3575 0.3685 0.052 Uiso 1 1 calc R . .
H191 H 1.0629 0.3692 0.3786 0.052 Uiso 1 1 calc R . .
O10 O 1.05899(17) 0.13185(11) 0.47951(8) 0.0803(6) Uani 1 1 d . . .
N6 N 1.01143(14) 0.00901(11) 0.23103(8) 0.0453(5) Uani 1 1 d . . .
O9 O 1.07583(14) 0.00873(11) 0.44596(8) 0.0706(5) Uani 1 1 d . . .
O11 O 1.07156(14) 0.38696(12) 0.49514(9) 0.0642(5) Uani 1 1 d . . .
C17 C 0.97528(15) 0.27158(12) 0.17920(9) 0.0389(5) Uani 1 1 d . . .
H172 H 1.0354 0.3002 0.1887 0.047 Uiso 1 1 calc R . .
H171 H 0.9251 0.3006 0.1994 0.047 Uiso 1 1 calc R . .
C18 C 0.95355(17) 0.27274(14) 0.11238(10) 0.0487(6) Uani 1 1 d . . .
H182 H 0.8911 0.2477 0.1036 0.058 Uiso 1 1 calc R . .
H181 H 0.9509 0.3304 0.0985 0.058 Uiso 1 1 calc R . .
C20 C 0.99134(17) 0.39282(14) 0.45431(10) 0.0504(6) Uani 1 1 d . . .
H201 H 0.9781 0.4514 0.4457 0.061 Uiso 1 1 calc R . .
H202 H 0.9360 0.3694 0.4728 0.061 Uiso 1 1 calc R . .
N13 N 0.49503(14) 0.18267(12) 0.19494(9) 0.0447(5) Uani 1 1 d . B .
C36 C 0.51625(13) 0.20127(12) 0.35976(9) 0.0335(5) Uani 1 1 d . . .
C31 C 0.50295(13) 0.22026(12) 0.29874(9) 0.0333(5) Uani 1 1 d . . .
H31 H 0.4895 0.2755 0.2880 0.040 Uiso 1 1 calc R . .
N16 N 0.50824(13) 0.26028(10) 0.40196(9) 0.0401(4) Uani 1 1 d . . .
C32 C 0.50858(14) 0.16136(12) 0.25281(9) 0.0341(5) Uani 1 1 d . . .
C35 C 0.53905(14) 0.11575(12) 0.37485(9) 0.0372(5) Uani 1 1 d . . .
C33 C 0.52920(15) 0.07625(12) 0.27066(10) 0.0378(5) Uani 1 1 d . . .
O19 O 0.52919(16) 0.02363(10) 0.17401(8) 0.0724(6) Uani 1 1 d . . .
O21 O 0.58016(14) 0.01440(10) 0.44505(8) 0.0662(5) Uani 1 1 d . . .
N15 N 0.55809(14) 0.08765(11) 0.43563(9) 0.0486(5) Uani 1 1 d . . .
C34 C 0.54410(14) 0.05676(12) 0.33056(10) 0.0389(5) Uani 1 1 d . . .
H34 H 0.5581 0.0016 0.3414 0.047 Uiso 1 1 calc R . .
N14 N 0.53551(14) 0.00906(11) 0.22856(9) 0.0482(5) Uani 1 1 d . . .
C39 C 0.48933(15) 0.34789(12) 0.39040(9) 0.0386(5) Uani 1 1 d . . .
H391 H 0.4346 0.3535 0.3620 0.046 Uiso 1 1 calc R . .
H392 H 0.5443 0.3734 0.3728 0.046 Uiso 1 1 calc R . .
C37 C 0.47144(16) 0.26525(13) 0.17203(10) 0.0433(5) Uani 1 1 d . . .
H372 H 0.5213 0.3045 0.1850 0.052 Uiso 1 1 calc R A 1
H371 H 0.4117 0.2839 0.1879 0.052 Uiso 1 1 calc R A 1
C40 C 0.46937(18) 0.39174(14) 0.44788(10) 0.0517(6) Uani 1 1 d . . .
H401 H 0.4557 0.4503 0.4395 0.062 Uiso 1 1 calc R . .
H402 H 0.4131 0.3672 0.4646 0.062 Uiso 1 1 calc R . .
O24A O 0.54516(15) 0.23557(12) 0.07832(8) 0.0516(6) Uani 0.898(4) 1 d PD B 1
C38A C 0.46195(17) 0.26308(14) 0.10468(10) 0.0495(6) Uani 0.898(4) 1 d PD B 1
H381 H 0.4094 0.2262 0.0923 0.059 Uiso 0.898(4) 1 calc PR B 1
H382 H 0.4462 0.3189 0.0899 0.059 Uiso 0.898(4) 1 calc PR B 1
O24B O 0.4504(13) 0.1794(9) 0.0812(8) 0.070(7) Uiso 0.102(4) 1 d PD B 2
H24B H 0.4019 0.1584 0.0940 0.106 Uiso 0.102(4) 1 calc PR B 2
C38B C 0.46195(17) 0.26308(14) 0.10468(10) 0.0495(6) Uani 0.102(4) 1 d PD B 2
H383 H 0.4071 0.2966 0.0911 0.059 Uiso 0.102(4) 1 calc PR B 2
H384 H 0.5185 0.2880 0.0887 0.059 Uiso 0.102(4) 1 calc PR B 2
H16N H 0.5210(17) 0.2445(15) 0.4364(11) 0.054(8) Uiso 1 1 d . . .
H5N H 0.9832(15) 0.1494(14) 0.1752(10) 0.043(7) Uiso 1 1 d . . .
HN4 H 1.2342(14) 0.1935(13) 0.2054(10) 0.036(6) Uiso 1 1 d . . .
H13N H 0.5027(16) 0.1462(15) 0.1713(11) 0.047(7) Uiso 1 1 d . . .
H8N H 1.0285(17) 0.2398(15) 0.4420(12) 0.058(8) Uiso 1 1 d . . .
H9N H 0.7250(15) 0.3100(14) 0.1716(10) 0.043(7) Uiso 1 1 d . . .
H12N H 0.7437(16) 0.3760(15) 0.4426(11) 0.051(7) Uiso 1 1 d . . .
HN1 H 1.3288(18) 0.0384(16) 0.4539(12) 0.065(8) Uiso 1 1 d . . .
H11O H 1.066(2) 0.353(2) 0.5210(15) 0.094(12) Uiso 1 1 d . . .
H17O H 0.827(2) 0.5359(19) 0.5077(14) 0.088(11) Uiso 1 1 d . . .
H18O H 0.611(3) 0.411(2) 0.0648(16) 0.111(14) Uiso 1 1 d . . .
H12O H 1.078(2) 0.2547(19) 0.0863(14) 0.092(12) Uiso 1 1 d . . .
H6 H 1.295(3) 0.081(2) 0.0720(18) 0.131(16) Uiso 1 1 d . . .
H5 H 1.267(2) -0.2333(19) 0.4195(14) 0.086(11) Uiso 1 1 d . . .
H24A H 0.585(2) 0.271(2) 0.0823(15) 0.073(12) Uiso 0.898(4) 1 d P B 1
H23 H 0.524(3) 0.353(2) 0.5189(18) 0.135(15) Uiso 1 1 d . . .

loop_
_atom_site_aniso_label
_atom_site_aniso_U_11
_atom_site_aniso_U_22
_atom_site_aniso_U_33
_atom_site_aniso_U_23
_atom_site_aniso_U_13
_atom_site_aniso_U_12
O4 0.1214(16) 0.0525(10) 0.0435(11) 0.0109(9) -0.0047(10) 0.0136(10)
O2 0.1391(18) 0.0570(11) 0.0453(11) -0.0160(9) -0.0079(11) 0.0163(11)
N3 0.0648(13) 0.0368(10) 0.0470(13) 0.0031(10) 0.0016(10) 0.0013(9)
O3 0.154(2) 0.0340(9) 0.0644(13) 0.0012(9) 0.0077(12) 0.0144(11)
C4 0.0372(11) 0.0334(11) 0.0448(14) -0.0062(10) 0.0013(9) -0.0027(9)
N4 0.0590(12) 0.0402(11) 0.0331(11) 0.0022(9) -0.0022(9) 0.0023(9)
N2 0.0651(13) 0.0463(11) 0.0358(11) -0.0054(10) -0.0026(9) -0.0018(10)
C9 0.0589(14) 0.0449(12) 0.0384(13) -0.0055(10) 0.0015(11) -0.0040(11)
C3 0.0403(11) 0.0366(11) 0.0320(12) -0.0014(9) -0.0006(9) -0.0043(9)
C28 0.0828(18) 0.0418(13) 0.0396(14) 0.0023(11) 0.0030(12) -0.0119(12)
N1 0.0719(14) 0.0374(10) 0.0330(11) 0.0039(9) 0.0040(10) 0.0025(9)
O5 0.0961(15) 0.0613(12) 0.0487(11) -0.0044(10) 0.0174(10) -0.0186(11)
O1 0.1373(18) 0.0583(11) 0.0358(10) 0.0042(9) -0.0086(11) 0.0129(11)
C2 0.0361(11) 0.0371(11) 0.0356(12) 0.0023(10) 0.0022(9) -0.0059(9)
C1 0.0397(11) 0.0322(10) 0.0368(12) -0.0043(9) 0.0020(9) -0.0011(9)
C6 0.0344(11) 0.0362(11) 0.0329(12) -0.0007(9) 0.0010(9) -0.0022(9)
C5 0.0372(11) 0.0348(11) 0.0359(12) 0.0032(9) -0.0005(9) 0.0012(9)
C10 0.0685(16) 0.0586(15) 0.0380(14) -0.0074(12) 0.0051(12) -0.0133(13)
O18 0.1077(16) 0.0730(13) 0.0410(11) 0.0112(10) -0.0250(11) -0.0315(11)
O23 0.1015(15) 0.0650(12) 0.0440(11) 0.0079(9) -0.0087(10) -0.0227(11)
O20 0.1276(17) 0.0269(8) 0.0690(13) -0.0042(8) -0.0048(11) 0.0119(9)
O22 0.167(2) 0.0510(11) 0.0385(11) 0.0012(9) -0.0089(12) 0.0238(12)
C29 0.0572(14) 0.0340(11) 0.0392(13) -0.0064(10) 0.0016(11) 0.0026(10)
C7 0.0697(16) 0.0392(12) 0.0456(14) 0.0082(11) 0.0092(12) 0.0041(11)
C8 0.0652(16) 0.0475(14) 0.0729(19) 0.0009(13) 0.0163(14) -0.0074(12)
C30 0.0666(16) 0.0431(13) 0.0507(15) -0.0135(12) 0.0133(12) -0.0098(12)
O17 0.1019(15) 0.0606(11) 0.0365(10) -0.0010(9) -0.0002(10) -0.0302(11)
O6 0.0856(14) 0.0390(9) 0.0669(13) 0.0132(9) 0.0052(10) -0.0102(9)
O13 0.0848(12) 0.0442(9) 0.0369(10) -0.0098(8) -0.0037(8) 0.0034(8)
N9 0.0564(12) 0.0334(10) 0.0318(11) -0.0060(9) -0.0038(9) 0.0032(8)
N12 0.0546(12) 0.0368(10) 0.0297(11) -0.0037(9) 0.0026(9) -0.0005(8)
N10 0.0479(11) 0.0347(10) 0.0393(11) -0.0069(8) 0.0049(8) -0.0022(8)
C21 0.0425(11) 0.0292(10) 0.0358(12) -0.0025(9) -0.0009(9) 0.0016(9)
C26 0.0316(10) 0.0355(11) 0.0342(12) -0.0053(9) 0.0020(9) -0.0030(8)
C24 0.0402(11) 0.0293(10) 0.0414(13) -0.0010(9) 0.0059(9) -0.0032(9)
O14 0.1116(15) 0.0284(8) 0.0509(11) -0.0057(7) 0.0095(10) 0.0016(9)
C23 0.0351(11) 0.0330(10) 0.0343(12) -0.0062(9) 0.0032(9) 0.0001(8)
O16 0.1134(15) 0.0457(9) 0.0321(9) -0.0022(8) 0.0047(9) -0.0050(9)
C22 0.0313(10) 0.0351(10) 0.0362(12) -0.0025(9) -0.0004(9) -0.0001(8)
N11 0.0763(14) 0.0376(10) 0.0361(11) 0.0004(9) 0.0073(10) -0.0049(9)
C25 0.0414(11) 0.0359(11) 0.0327(12) -0.0018(9) 0.0035(9) -0.0040(9)
C27 0.0572(14) 0.0368(11) 0.0384(13) -0.0029(10) -0.0037(10) -0.0026(10)
O15 0.197(2) 0.0361(10) 0.0440(11) 0.0065(8) 0.0090(13) 0.0102(12)
N5 0.0567(12) 0.0314(9) 0.0267(10) -0.0035(8) -0.0005(8) -0.0009(8)
O7 0.0990(13) 0.0415(9) 0.0350(10) -0.0081(8) 0.0018(9) -0.0055(9)
C16 0.0367(11) 0.0334(10) 0.0305(11) -0.0018(9) -0.0018(9) -0.0012(8)
C11 0.0388(11) 0.0269(10) 0.0354(12) 0.0009(9) -0.0009(9) 0.0002(8)
N8 0.0656(13) 0.0357(10) 0.0285(10) -0.0024(9) -0.0054(9) 0.0023(9)
C13 0.0408(11) 0.0303(10) 0.0319(11) -0.0029(9) 0.0041(9) -0.0046(8)
C12 0.0322(10) 0.0326(10) 0.0291(11) -0.0001(9) -0.0002(8) -0.0027(8)
O8 0.163(2) 0.0283(9) 0.0521(11) -0.0012(8) 0.0106(12) 0.0052(10)
N7 0.0616(12) 0.0430(11) 0.0364(11) 0.0037(9) -0.0068(9) 0.0016(9)
C15 0.0416(11) 0.0370(11) 0.0287(11) 0.0026(9) -0.0021(9) -0.0016(9)
O12 0.0833(14) 0.0566(10) 0.0407(10) -0.0092(8) 0.0115(9) -0.0062(10)
C14 0.0428(12) 0.0288(10) 0.0401(13) 0.0023(10) 0.0025(9) -0.0018(9)
C19 0.0552(13) 0.0344(11) 0.0392(13) -0.0041(10) -0.0021(10) 0.0008(10)
O10 0.1504(19) 0.0542(11) 0.0336(10) -0.0022(9) -0.0214(11) 0.0086(12)
N6 0.0673(13) 0.0323(10) 0.0369(12) -0.0037(9) 0.0089(9) -0.0056(9)
O9 0.1100(15) 0.0512(11) 0.0492(11) 0.0142(9) -0.0084(10) 0.0205(10)
O11 0.0857(13) 0.0583(11) 0.0463(11) 0.0065(9) -0.0196(10) -0.0245(10)
C17 0.0487(12) 0.0329(11) 0.0351(12) 0.0000(9) 0.0022(10) 0.0016(9)
C18 0.0643(15) 0.0469(13) 0.0344(13) 0.0054(11) -0.0011(11) 0.0023(11)
C20 0.0632(15) 0.0414(12) 0.0461(14) -0.0099(11) -0.0034(12) 0.0006(11)
N13 0.0669(13) 0.0326(10) 0.0353(11) -0.0037(9) 0.0077(9) 0.0034(9)
C36 0.0319(10) 0.0312(10) 0.0378(12) 0.0018(9) 0.0054(9) -0.0012(8)
C31 0.0380(11) 0.0240(9) 0.0381(12) 0.0015(9) 0.0057(9) 0.0009(8)
N16 0.0573(12) 0.0307(9) 0.0322(11) 0.0005(8) 0.0022(9) 0.0030(8)
C32 0.0357(11) 0.0307(10) 0.0363(12) 0.0022(9) 0.0069(9) 0.0003(8)
C35 0.0416(11) 0.0316(10) 0.0389(12) 0.0059(10) 0.0049(9) 0.0026(9)
C33 0.0434(12) 0.0270(10) 0.0434(13) -0.0026(9) 0.0078(10) 0.0012(9)
O19 0.1285(17) 0.0428(10) 0.0460(11) -0.0085(8) 0.0052(11) 0.0141(10)
O21 0.0985(14) 0.0426(10) 0.0569(11) 0.0160(8) -0.0017(10) 0.0181(9)
N15 0.0637(12) 0.0375(10) 0.0442(12) 0.0086(9) -0.0012(9) 0.0057(9)
C34 0.0396(11) 0.0277(10) 0.0496(14) 0.0054(10) 0.0040(10) 0.0027(9)
N14 0.0641(13) 0.0292(10) 0.0512(13) -0.0046(9) 0.0029(10) 0.0042(9)
C39 0.0456(12) 0.0316(10) 0.0386(13) 0.0006(9) 0.0028(10) 0.0034(9)
C37 0.0531(13) 0.0340(11) 0.0431(13) 0.0023(10) 0.0068(10) 0.0042(10)
C40 0.0723(16) 0.0375(12) 0.0458(14) -0.0044(11) 0.0086(12) 0.0036(11)
O24A 0.0629(14) 0.0517(12) 0.0407(11) -0.0044(9) 0.0062(9) -0.0018(10)
C38A 0.0593(15) 0.0457(13) 0.0431(14) 0.0035(11) -0.0012(11) -0.0021(11)
C38B 0.0593(15) 0.0457(13) 0.0431(14) 0.0035(11) -0.0012(11) -0.0021(11)

loop_
_atom_type_symbol
_atom_type_description
_atom_type_scat_dispersion_real
_atom_type_scat_dispersion_imag
_atom_type_scat_source
C C 0.0033 0.0016 'International Tables Vol C Tables 4.2.6.8 and 6.1.1.4'
H H 0.0000 0.0000 'International Tables Vol C Tables 4.2.6.8 and 6.1.1.4'
N N 0.0061 0.0033 'International Tables Vol C Tables 4.2.6.8 and 6.1.1.4'
O O 0.0106 0.0060 'International Tables Vol C Tables 4.2.6.8 and 6.1.1.4'

loop_
_geom_angle_atom_site_label_1
_geom_angle_atom_site_label_2
_geom_angle_atom_site_label_3
_geom_angle
O3 N3 O4 120.84(19)
O3 N3 C5 119.7(2)
O4 N3 C5 119.48(19)
C3 C4 C5 122.51(19)
C3 C4 H4 118.7
C5 C4 H4 118.7
C6 N4 C9 123.43(19)
C6 N4 HN4 116.7(15)
C9 N4 HN4 119.8(15)
O2 N2 O1 121.1(2)
O2 N2 C3 119.18(19)
O1 N2 C3 119.72(19)
N4 C9 C10 112.06(19)
N4 C9 H91 109.2
C10 C9 H91 109.2
N4 C9 H92 109.2
C10 C9 H92 109.2
H91 C9 H92 107.9
C4 C3 C2 120.70(19)
C4 C3 N2 116.44(18)
C2 C3 N2 122.85(18)
O18 C28 C27 107.7(2)
O18 C28 H281 110.2
C27 C28 H281 110.2
O18 C28 H282 110.2
C27 C28 H282 110.2
H281 C28 H282 108.5
C2 N1 C7 128.1(2)
C2 N1 HN1 110.7(17)
C7 N1 HN1 121.2(17)
C10 O5 H6 99(3)
N1 C2 C1 122.59(19)
N1 C2 C3 121.79(19)
C1 C2 C3 115.61(18)
C6 C1 C2 124.96(19)
C6 C1 H1 117.5
C2 C1 H1 117.5
N4 C6 C1 121.11(19)
N4 C6 C5 122.62(18)
C1 C6 C5 116.27(18)
C4 C5 N3 116.65(18)
C4 C5 C6 119.81(18)
N3 C5 C6 123.54(19)
O5 C10 C9 112.8(2)
O5 C10 H102 109.0
C9 C10 H102 109.0
O5 C10 H101 109.0
C9 C10 H101 109.0
H102 C10 H101 107.8
C28 O18 H18O 107(3)
C40 O23 H23 102(2)
N12 C29 C30 109.59(19)
N12 C29 H291 109.8
C30 C29 H291 109.8
N12 C29 H292 109.8
C30 C29 H292 109.8
H291 C29 H292 108.2
N1 C7 C8 111.7(2)
N1 C7 H71 109.3
C8 C7 H71 109.3
N1 C7 H72 109.3
C8 C7 H72 109.3
H71 C7 H72 107.9
O6 C8 C7 110.0(2)
O6 C8 H82 109.7
C7 C8 H82 109.7
O6 C8 H81 109.7
C7 C8 H81 109.7
H82 C8 H81 108.2
O17 C30 C29 111.9(2)
O17 C30 H302 109.2
C29 C30 H302 109.2
O17 C30 H301 109.2
C29 C30 H301 109.2
H302 C30 H301 107.9
C30 O17 H17O 110(2)
C8 O6 H5 112(2)
C22 N9 C27 123.52(19)
C22 N9 H9N 116.1(16)
C27 N9 H9N 120.0(16)
C26 N12 C29 124.92(19)
C26 N12 H12N 115.9(17)
C29 N12 H12N 119.2(17)
O14 N10 O13 121.48(17)
O14 N10 C23 118.95(18)
O13 N10 C23 119.57(17)
C22 C21 C26 124.52(18)
C22 C21 H21 117.7
C26 C21 H21 117.7
N12 C26 C21 120.72(18)
N12 C26 C25 122.92(19)
C21 C26 C25 116.36(18)
C23 C24 C25 122.01(19)
C23 C24 H24 119.0
C25 C24 H24 119.0
C24 C23 N10 117.06(18)
C24 C23 C22 120.08(18)
N10 C23 C22 122.85(18)
N9 C22 C21 120.60(19)
N9 C22 C23 122.79(18)
C21 C22 C23 116.61(18)
O15 N11 O16 121.21(19)
O15 N11 C25 119.32(19)
O16 N11 C25 119.47(18)
C24 C25 N11 116.65(18)
C24 C25 C26 120.37(19)
N11 C25 C26 122.97(18)
N9 C27 C28 110.69(18)
N9 C27 H272 109.5
C28 C27 H272 109.5
N9 C27 H271 109.5
C28 C27 H271 109.5
H272 C27 H271 108.1
C12 N5 C17 125.21(18)
C12 N5 H5N 116.0(16)
C17 N5 H5N 118.1(16)
N8 C16 C11 121.18(18)
N8 C16 C15 122.49(18)
C11 C16 C15 116.32(17)
C12 C11 C16 124.07(18)
C12 C11 H11 118.0
C16 C11 H11 118.0
C16 N8 C19 125.01(19)
C16 N8 H8N 113.3(17)
C19 N8 H8N 121.4(17)
C14 C13 N6 116.47(18)
C14 C13 C12 120.43(18)
N6 C13 C12 123.09(18)
N5 C12 C11 121.08(18)
N5 C12 C13 122.16(18)
C11 C12 C13 116.76(18)
O9 N7 O10 120.50(19)
O9 N7 C15 120.82(19)
O10 N7 C15 118.66(18)
C14 C15 N7 116.00(18)
C14 C15 C16 120.76(18)
N7 C15 C16 123.19(18)
C18 O12 H12O 109(2)
C13 C14 C15 121.61(18)
C13 C14 H14 119.2
C15 C14 H14 119.2
N8 C19 C20 110.25(19)
N8 C19 H192 109.6
C20 C19 H192 109.6
N8 C19 H191 109.6
C20 C19 H191 109.6
H192 C19 H191 108.1
O8 N6 O7 120.93(18)
O8 N6 C13 119.47(19)
O7 N6 C13 119.60(17)
C20 O11 H11O 114(2)
N5 C17 C18 109.43(17)
N5 C17 H172 109.8
C18 C17 H172 109.8
N5 C17 H171 109.8
C18 C17 H171 109.8
H172 C17 H171 108.2
O12 C18 C17 112.29(18)
O12 C18 H182 109.1
C17 C18 H182 109.1
O12 C18 H181 109.1
C17 C18 H181 109.1
H182 C18 H181 107.9
O11 C20 C19 112.4(2)
O11 C20 H201 109.1
C19 C20 H201 109.1
O11 C20 H202 109.1
C19 C20 H202 109.1
H201 C20 H202 107.9
C32 N13 C37 126.19(19)
C32 N13 H13N 115.6(17)
C37 N13 H13N 118.1(17)
N16 C36 C31 121.20(18)
N16 C36 C35 122.02(19)
C31 C36 C35 116.79(18)
C36 C31 C32 123.87(18)
C36 C31 H31 118.1
C32 C31 H31 118.1
C36 N16 C39 125.31(19)
C36 N16 H16N 114.7(17)
C39 N16 H16N 119.7(17)
N13 C32 C31 121.61(18)
N13 C32 C33 121.49(19)
C31 C32 C33 116.90(19)
C34 C35 N15 116.69(18)
C34 C35 C36 120.32(19)
N15 C35 C36 122.98(19)
C34 C33 N14 117.00(18)
C34 C33 C32 119.94(18)
N14 C33 C32 123.05(19)
O21 N15 O22 121.15(19)
O21 N15 C35 119.47(19)
O22 N15 C35 119.38(18)
C35 C34 C33 122.14(18)
C35 C34 H34 118.9
C33 C34 H34 118.9
O20 N14 O19 121.00(19)
O20 N14 C33 119.1(2)
O19 N14 C33 119.94(18)
N16 C39 C40 109.97(18)
N16 C39 H391 109.7
C40 C39 H391 109.7
N16 C39 H392 109.7
C40 C39 H392 109.7
H391 C39 H392 108.2
N13 C37 C38A 109.77(18)
N13 C37 H372 109.7
C38A C37 H372 109.7
N13 C37 H371 109.7
C38A C37 H371 109.7
H372 C37 H371 108.2
O23 C40 C39 111.8(2)
O23 C40 H401 109.2
C39 C40 H401 109.2
O23 C40 H402 109.2
C39 C40 H402 109.2
H401 C40 H402 107.9
C38A O24A H24A 108(2)
O24A C38A C37 113.21(19)
O24A C38A H381 108.9
C37 C38A H381 108.9
O24A C38A H382 108.9
C37 C38A H382 108.9
H381 C38A H382 107.8

loop_
_geom_bond_atom_site_label_1
_geom_bond_atom_site_label_2
_geom_bond_distance
O4 N3 1.233(2)
O2 N2 1.217(2)
N3 O3 1.219(2)
N3 C5 1.419(3)
C4 C3 1.362(3)
C4 C5 1.370(3)
C4 H4 0.9300
N4 C6 1.338(3)
N4 C9 1.449(3)
N4 HN4 0.81(2)
N2 O1 1.220(2)
N2 C3 1.438(3)
C9 C10 1.499(3)
C9 H91 0.9700
C9 H92 0.9700
C3 C2 1.437(3)
C28 O18 1.402(3)
C28 C27 1.483(3)
C28 H281 0.9700
C28 H282 0.9700
N1 C2 1.344(3)
N1 C7 1.453(3)
N1 HN1 0.86(3)
O5 C10 1.406(3)
O5 H6 0.86(4)
C2 C1 1.396(3)
C1 C6 1.392(3)
C1 H1 0.9300
C6 C5 1.440(3)
C10 H102 0.9700
C10 H101 0.9700
O18 H18O 0.75(4)
O23 C40 1.409(3)
O23 H23 0.90(4)
O20 N14 1.221(2)
O22 N15 1.225(2)
C29 N12 1.452(3)
C29 C30 1.495(3)
C29 H291 0.9700
C29 H292 0.9700
C7 C8 1.473(3)
C7 H71 0.9700
C7 H72 0.9700
C8 O6 1.420(3)
C8 H82 0.9700
C8 H81 0.9700
C30 O17 1.415(3)
C30 H302 0.9700
C30 H301 0.9700
O17 H17O 0.81(3)
O6 H5 0.79(3)
O13 N10 1.237(2)
N9 C22 1.333(3)
N9 C27 1.445(3)
N9 H9N 0.80(2)
N12 C26 1.334(3)
N12 H12N 0.84(2)
N10 O14 1.225(2)
N10 C23 1.431(3)
C21 C22 1.389(3)
C21 C26 1.394(3)
C21 H21 0.9300
C26 C25 1.435(3)
C24 C23 1.371(3)
C24 C25 1.374(3)
C24 H24 0.9300
C23 C22 1.440(3)
O16 N11 1.232(2)
N11 O15 1.217(2)
N11 C25 1.429(3)
C27 H272 0.9700
C27 H271 0.9700
N5 C12 1.337(3)
N5 C17 1.447(3)
N5 H5N 0.80(2)
O7 N6 1.238(2)
C16 N8 1.339(3)
C16 C11 1.394(3)
C16 C15 1.437(3)
C11 C12 1.393(3)
C11 H11 0.9300
N8 C19 1.448(3)
N8 H8N 0.83(3)
C13 C14 1.369(3)
C13 N6 1.427(3)
C13 C12 1.435(3)
O8 N6 1.217(2)
N7 O9 1.212(2)
N7 O10 1.228(2)
N7 C15 1.430(3)
C15 C14 1.369(3)
O12 C18 1.403(3)
O12 H12O 0.88(3)
C14 H14 0.9300
C19 C20 1.495(3)
C19 H192 0.9700
C19 H191 0.9700
O11 C20 1.408(3)
O11 H11O 0.79(3)
C17 C18 1.500(3)
C17 H172 0.9700
C17 H171 0.9700
C18 H182 0.9700
C18 H181 0.9700
C20 H201 0.9700
C20 H202 0.9700
N13 C32 1.334(3)
N13 C37 1.444(3)
N13 H13N 0.80(2)
C36 N16 1.338(3)
C36 C31 1.393(3)
C36 C35 1.437(3)
C31 C32 1.393(3)
C31 H31 0.9300
N16 C39 1.443(2)
N16 H16N 0.82(2)
C32 C33 1.439(3)
C35 C34 1.366(3)
C35 N15 1.435(3)
C33 C34 1.372(3)
C33 N14 1.429(3)
O19 N14 1.233(2)
O21 N15 1.224(2)
C34 H34 0.9300
C39 C40 1.496(3)
C39 H391 0.9700
C39 H392 0.9700
C37 C38A 1.496(3)
C37 H372 0.9700
C37 H371 0.9700
C40 H401 0.9700
C40 H402 0.9700
O24A C38A 1.400(3)
O24A H24A 0.80(3)
C38A H381 0.9700
C38A H382 0.9700
O24B H24B 0.8200
